data_4320298
loop_
_publ_author_name
'Anna C. Hillier'
'XingWang Zhang'
'Graham H. Maunder'
'Sung Ying Liu'
'Todd A. Eberspacher'
'Mathew V. Metz'
'Robert McDonald'
'\^Angela Domingos'
'No\'emia Marques'
'Victor W. Day'
'Andrea Sella'
'Josef Takats'

_publ_contact_author_address
; Department of Chemistry
   University of Alberta
   Edmonton Alberta T6G 2G2
   Canada
;
_publ_contact_author_email joe.takats@ualberta.ca
_publ_contact_author_fax 1(780)4928231
_publ_contact_author_name 'Dr Josef Takats'
_publ_contact_author_phone 1(780)4924944
_publ_section_title
;
 Synthesis and Structural Comparison of a Series of Divalent Ln(TpR,R')2
 (Ln = Sm, Eu, Yb) and Trivalent Sm(TpMe2)2X (X = F, Cl, I, BPh4)
 Complexes
;
_journal_name_full 'Inorganic Chemistry'
_journal_page_first 5106
_journal_page_last 5116
_journal_paper_doi 10.1021/ic010325w
_journal_volume 40
_journal_year 2001
_chemical_formula_sum 'C50 H84 B2 N12 O2 Sm'
_chemical_formula_weight 1057.26
_space_group_IT_number 2
_symmetry_cell_setting triclinic
_symmetry_space_group_name_Hall '-P 1'
_symmetry_space_group_name_H-M 'P -1'
_atom_sites_solution_hydrogens geom
_atom_sites_solution_primary direct
_atom_sites_solution_secondary difmap
_audit_creation_method 'manual editing of SHELXL template'
_cell_angle_alpha 83.9506(18)
_cell_angle_beta 67.7404(15)
_cell_angle_gamma 78.0655(17)
_cell_formula_units_Z 1
_cell_length_a 11.0885(11)
_cell_length_b 11.3617(10)
_cell_length_c 12.0490(12)
_cell_measurement_reflns_used 3885
_cell_measurement_temperature 193(2)
_cell_volume 1373.9(2)
_computing_cell_refinement 'Bruker SMART'
_computing_data_collection 'Bruker SMART'
_computing_data_reduction 'Bruker SHELXTL'
_computing_molecular_graphics 'Bruker SHELXTL'
_computing_publication_material 'Bruker SHELXTL'
_computing_structure_refinement 'SHELXL-97 (Sheldrick, 1997)'
_computing_structure_solution 'SHELXS-97 (Sheldrick, 1990)'
_diffrn_ambient_temperature 193(2)
_diffrn_measured_fraction_theta_full 0.988
_diffrn_measured_fraction_theta_max 0.988
_diffrn_measurement_device_type 'CCD area detector'
_diffrn_measurement_method 'phi and omega scans'
_diffrn_radiation_monochromator graphite
_diffrn_radiation_source 'fine-focus rotating anode'
_diffrn_radiation_type MoK\a
_diffrn_radiation_wavelength 0.71073
_diffrn_reflns_av_R_equivalents 0.0338
_diffrn_reflns_av_sigmaI/netI 0.0740
_diffrn_reflns_limit_h_max 13
_diffrn_reflns_limit_h_min -13
_diffrn_reflns_limit_k_max 13
_diffrn_reflns_limit_k_min -12
_diffrn_reflns_limit_l_max 14
_diffrn_reflns_limit_l_min -14
_diffrn_reflns_number 7440
_diffrn_reflns_theta_full 25.75
_diffrn_reflns_theta_max 25.75
_diffrn_reflns_theta_min 1.83
_exptl_absorpt_coefficient_mu 1.117
_exptl_absorpt_correction_T_max 0.8959
_exptl_absorpt_correction_T_min 0.7760
_exptl_absorpt_correction_type integration
_exptl_crystal_colour 'deep purple'
_exptl_crystal_density_diffrn 1.278
_exptl_crystal_density_method 'not measured'
_exptl_crystal_description prism
_exptl_crystal_F_000 556
_exptl_crystal_size_max 0.26
_exptl_crystal_size_mid 0.25
_exptl_crystal_size_min 0.08
_refine_diff_density_max 1.114
_refine_diff_density_min -1.651
_refine_diff_density_rms 0.104
_refine_ls_extinction_method none
_refine_ls_goodness_of_fit_ref 1.010
_refine_ls_hydrogen_treatment mixed
_refine_ls_matrix_type full
_refine_ls_number_parameters 310
_refine_ls_number_reflns 5205
_refine_ls_number_restraints 0
_refine_ls_restrained_S_all 1.010
_refine_ls_R_factor_all 0.0519
_refine_ls_R_factor_gt 0.0459
_refine_ls_shift/su_max 0.011
_refine_ls_shift/su_mean 0.000
_refine_ls_structure_factor_coef Fsqd
_refine_ls_weighting_details 'calc w=1/[\s^2^(Fo^2^)+(0.0564P)^2^+0.0000P] where P=(Fo^2^+2Fc^2^)/3'
_refine_ls_weighting_scheme calc
_refine_ls_wR_factor_gt 0.1021
_refine_ls_wR_factor_ref 0.1046
_reflns_number_gt 4795
_reflns_number_total 5205
_reflns_threshold_expression >2sigma(I)
_cod_data_source_file ic010325w_04.cif
_cod_data_source_block tak9914
_cod_depositor_comments
;
The following automatic conversions were performed:

'_symmetry_cell_setting' value 'Triclinic' changed to 'triclinic'
according to the built-in table from CIF Core dictionary named
'cif_core.dic' version 2.4.1 from 2010-06-29.

Automatic conversion script
Id: cif_fix_values 1646 2011-03-28 12:23:43Z adriana 
;
_cod_database_code 4320298

loop_
_symmetry_equiv_pos_as_xyz
'x, y, z'
'-x, -y, -z'

loop_
_atom_site_label
_atom_site_type_symbol
_atom_site_fract_x
_atom_site_fract_y
_atom_site_fract_z
_atom_site_U_iso_or_equiv
_atom_site_adp_type
_atom_site_occupancy
_atom_site_symmetry_multiplicity
_atom_site_calc_flag
_atom_site_refinement_flags
_atom_site_disorder_assembly
_atom_site_disorder_group
Sm Sm 0.0000 0.0000 0.0000 0.02886(12) Uani 1 2 d S . .
N11 N -0.1976(3) 0.2902(3) 0.0581(3) 0.0271(7) Uani 1 1 d . . .
N12 N -0.0902(3) 0.2196(3) 0.0760(3) 0.0289(7) Uani 1 1 d . . .
N21 N -0.3332(3) 0.1364(3) 0.0525(3) 0.0275(7) Uani 1 1 d . . .
N22 N -0.2595(3) 0.0320(3) 0.0790(3) 0.0323(8) Uani 1 1 d . . .
N31 N -0.1754(3) 0.2167(3) -0.1435(3) 0.0287(7) Uani 1 1 d . . .
N32 N -0.0706(3) 0.1227(3) -0.1680(3) 0.0327(7) Uani 1 1 d . . .
C13 C -0.0544(4) 0.2815(3) 0.1429(4) 0.0310(9) Uani 1 1 d . . .
C14 C -0.1395(4) 0.3929(3) 0.1711(4) 0.0317(9) Uani 1 1 d . . .
C15 C -0.2286(4) 0.3953(3) 0.1151(4) 0.0319(9) Uani 1 1 d . . .
C16 C -0.3407(5) 0.4939(4) 0.1122(5) 0.0550(13) Uani 1 1 d . . .
H16A H -0.3158 0.5353 0.0334 0.066 Uiso 1 1 calc R . .
H16B H -0.3601 0.5514 0.1745 0.066 Uiso 1 1 calc R . .
H16C H -0.4196 0.4593 0.1268 0.066 Uiso 1 1 calc R . .
C17 C 0.0606(5) 0.2305(4) 0.1782(5) 0.0473(12) Uani 1 1 d . . .
H17A H 0.0928 0.1465 0.1543 0.057 Uiso 1 1 calc R . .
H17B H 0.0336 0.2342 0.2654 0.057 Uiso 1 1 calc R . .
H17C H 0.1315 0.2770 0.1383 0.057 Uiso 1 1 calc R . .
C18 C -0.1329(5) 0.4896(4) 0.2442(4) 0.0430(11) Uani 1 1 d . . .
H18A H -0.1135 0.4517 0.3148 0.052 Uiso 1 1 calc R . .
H18B H -0.2205 0.5433 0.2738 0.052 Uiso 1 1 calc R . .
C19 C -0.0280(5) 0.5645(4) 0.1731(5) 0.0547(13) Uani 1 1 d . . .
H19A H -0.0277 0.6257 0.2245 0.066 Uiso 1 1 calc R . .
H19B H -0.0479 0.6040 0.1041 0.066 Uiso 1 1 calc R . .
H19C H 0.0592 0.5122 0.1448 0.066 Uiso 1 1 calc R . .
C23 C -0.3459(4) -0.0420(3) 0.1352(4) 0.0339(9) Uani 1 1 d . . .
C24 C -0.4738(4) 0.0119(4) 0.1445(4) 0.0348(9) Uani 1 1 d . . .
C25 C -0.4626(4) 0.1251(3) 0.0913(3) 0.0295(8) Uani 1 1 d . . .
C26 C -0.5678(4) 0.2212(4) 0.0735(4) 0.0446(11) Uani 1 1 d . . .
H26A H -0.5966 0.2811 0.1355 0.054 Uiso 1 1 calc R . .
H26B H -0.6433 0.1857 0.0790 0.054 Uiso 1 1 calc R . .
H26C H -0.5327 0.2601 -0.0058 0.054 Uiso 1 1 calc R . .
C27 C -0.2965(5) -0.1655(4) 0.1771(5) 0.0523(12) Uani 1 1 d . . .
H27A H -0.1995 -0.1803 0.1480 0.063 Uiso 1 1 calc R . .
H27B H -0.3256 -0.2260 0.1455 0.063 Uiso 1 1 calc R . .
H27C H -0.3324 -0.1707 0.2650 0.063 Uiso 1 1 calc R . .
C28 C -0.5993(4) -0.0402(4) 0.1992(4) 0.0447(11) Uani 1 1 d . . .
H28A H -0.6469 -0.0251 0.1428 0.054 Uiso 1 1 calc R . .
H28B H -0.5750 -0.1285 0.2092 0.054 Uiso 1 1 calc R . .
C29 C -0.6918(5) 0.0102(5) 0.3187(5) 0.0647(15) Uani 1 1 d . . .
H29A H -0.7702 -0.0280 0.3486 0.078 Uiso 1 1 calc R . .
H29B H -0.7189 0.0973 0.3095 0.078 Uiso 1 1 calc R . .
H29C H -0.6464 -0.0059 0.3760 0.078 Uiso 1 1 calc R . .
C33 C -0.0087(4) 0.1241(4) -0.2872(4) 0.0369(10) Uani 1 1 d . . .
C34 C -0.0725(4) 0.2180(4) -0.3420(4) 0.0363(9) Uani 1 1 d . . .
C35 C -0.1781(4) 0.2745(3) -0.2474(4) 0.0335(9) Uani 1 1 d . . .
C36 C -0.2800(5) 0.3816(5) -0.2519(5) 0.0552(13) Uani 1 1 d . . .
H36A H -0.3681 0.3596 -0.2175 0.066 Uiso 1 1 calc R . .
H36B H -0.2621 0.4095 -0.3354 0.066 Uiso 1 1 calc R . .
H36C H -0.2769 0.4461 -0.2056 0.066 Uiso 1 1 calc R . .
C37 C 0.1126(5) 0.0319(4) -0.3459(4) 0.0534(13) Uani 1 1 d . . .
H37A H 0.1266 -0.0288 -0.2858 0.064 Uiso 1 1 calc R . .
H37B H 0.1899 0.0714 -0.3816 0.064 Uiso 1 1 calc R . .
H37C H 0.1004 -0.0070 -0.4088 0.064 Uiso 1 1 calc R . .
C38 C -0.0292(5) 0.2520(5) -0.4729(4) 0.0544(13) Uani 1 1 d . . .
H38A H -0.1068 0.2979 -0.4901 0.065 Uiso 1 1 calc R . .
H38B H 0.0028 0.1778 -0.5197 0.065 Uiso 1 1 calc R . .
C39 C 0.0782(6) 0.3263(5) -0.5142(5) 0.0658(15) Uani 1 1 d . . .
H39A H 0.1026 0.3446 -0.6004 0.079 Uiso 1 1 calc R . .
H39B H 0.1559 0.2812 -0.4986 0.079 Uiso 1 1 calc R . .
H39C H 0.0462 0.4015 -0.4706 0.079 Uiso 1 1 calc R . .
B B -0.2702(4) 0.2457(4) -0.0129(4) 0.0278(9) Uani 1 1 d . . .
H1B H -0.3433 0.3125 -0.0165 0.033 Uiso 1 1 calc R . .
O1S O -0.4806(12) 0.3292(9) 0.5315(10) 0.208(4) Uani 1 1 d . . .
C1S C -0.3684(10) 0.2512(13) 0.4578(11) 0.147(4) Uani 1 1 d . . .
H1SA H -0.3300 0.1911 0.5067 0.177 Uiso 1 1 calc R . .
H1SB H -0.2996 0.2969 0.4054 0.177 Uiso 1 1 calc R . .
C2S C -0.4194(12) 0.1937(11) 0.3876(11) 0.162(5) Uani 1 1 d . . .
H2SA H -0.3527 0.1794 0.3056 0.194 Uiso 1 1 calc R . .
H2SB H -0.4418 0.1155 0.4256 0.194 Uiso 1 1 calc R . .
C3S C -0.5325(11) 0.2719(12) 0.3835(12) 0.174(5) Uani 1 1 d . . .
H3SA H -0.5126 0.3180 0.3062 0.209 Uiso 1 1 calc R . .
H3SB H -0.6035 0.2269 0.3934 0.209 Uiso 1 1 calc R . .
C4S C -0.5694(13) 0.3466(13) 0.4759(13) 0.217(8) Uani 1 1 d . . .
H4SA H -0.6567 0.3336 0.5351 0.260 Uiso 1 1 calc R . .
H4SB H -0.5797 0.4309 0.4453 0.260 Uiso 1 1 calc R . .

loop_
_atom_site_aniso_label
_atom_site_aniso_U_11
_atom_site_aniso_U_22
_atom_site_aniso_U_33
_atom_site_aniso_U_23
_atom_site_aniso_U_13
_atom_site_aniso_U_12
Sm 0.02399(17) 0.02770(15) 0.0362(2) -0.00349(12) -0.01577(13) 0.00300(11)
N11 0.0199(16) 0.0248(14) 0.0368(19) -0.0048(13) -0.0119(14) 0.0004(12)
N12 0.0242(17) 0.0296(15) 0.0366(19) -0.0036(14) -0.0162(15) -0.0018(13)
N21 0.0203(16) 0.0312(15) 0.0341(18) -0.0032(14) -0.0140(14) -0.0024(13)
N22 0.0250(17) 0.0257(15) 0.046(2) 0.0015(14) -0.0148(15) -0.0023(13)
N31 0.0263(17) 0.0314(15) 0.0324(18) 0.0018(14) -0.0162(14) -0.0049(14)
N32 0.0295(18) 0.0373(17) 0.0300(19) -0.0044(15) -0.0119(15) 0.0006(15)
C13 0.028(2) 0.0359(19) 0.033(2) -0.0045(17) -0.0145(18) -0.0069(17)
C14 0.031(2) 0.0338(19) 0.033(2) -0.0051(17) -0.0111(18) -0.0101(17)
C15 0.027(2) 0.0285(18) 0.038(2) -0.0040(17) -0.0100(18) -0.0028(16)
C16 0.051(3) 0.035(2) 0.083(4) -0.018(2) -0.034(3) 0.011(2)
C17 0.041(3) 0.052(3) 0.062(3) -0.013(2) -0.034(2) -0.001(2)
C18 0.049(3) 0.041(2) 0.045(3) -0.011(2) -0.019(2) -0.012(2)
C19 0.061(3) 0.050(3) 0.061(3) -0.009(2) -0.023(3) -0.023(2)
C23 0.035(2) 0.0333(19) 0.035(2) 0.0010(17) -0.0141(19) -0.0084(18)
C24 0.030(2) 0.042(2) 0.036(2) -0.0071(18) -0.0115(18) -0.0137(18)
C25 0.0204(19) 0.041(2) 0.029(2) -0.0081(17) -0.0096(16) -0.0046(16)
C26 0.020(2) 0.056(3) 0.056(3) -0.003(2) -0.015(2) -0.003(2)
C27 0.054(3) 0.043(2) 0.067(3) 0.016(2) -0.029(3) -0.021(2)
C28 0.038(3) 0.054(3) 0.044(3) -0.008(2) -0.010(2) -0.021(2)
C29 0.053(3) 0.092(4) 0.048(3) -0.010(3) -0.004(3) -0.035(3)
C33 0.038(2) 0.041(2) 0.036(2) -0.0030(19) -0.015(2) -0.0114(19)
C34 0.041(2) 0.048(2) 0.030(2) 0.0043(19) -0.021(2) -0.018(2)
C35 0.032(2) 0.036(2) 0.040(2) 0.0091(18) -0.0215(19) -0.0117(18)
C36 0.048(3) 0.061(3) 0.056(3) 0.020(3) -0.028(3) -0.002(2)
C37 0.053(3) 0.056(3) 0.040(3) -0.011(2) -0.009(2) 0.004(2)
C38 0.058(3) 0.073(3) 0.038(3) 0.007(2) -0.021(2) -0.021(3)
C39 0.080(4) 0.077(4) 0.041(3) 0.017(3) -0.017(3) -0.034(3)
B 0.021(2) 0.0242(18) 0.040(3) -0.0010(18) -0.0157(19) 0.0022(17)
O1S 0.236(11) 0.188(8) 0.258(11) -0.094(8) -0.156(9) 0.006(7)
C1S 0.091(7) 0.202(12) 0.148(10) 0.026(9) -0.058(7) -0.013(8)
C2S 0.138(9) 0.170(10) 0.181(11) -0.092(8) -0.089(8) 0.064(8)
C3S 0.126(8) 0.214(12) 0.217(12) -0.125(10) -0.108(9) 0.043(8)
C4S 0.166(11) 0.255(15) 0.274(16) -0.180(14) -0.161(12) 0.108(11)

loop_
_atom_type_symbol
_atom_type_description
_atom_type_scat_dispersion_real
_atom_type_scat_dispersion_imag
_atom_type_scat_source
C C 0.0033 0.0016 'International Tables Vol C Tables 4.2.6.8 and 6.1.1.4'
H H 0.0000 0.0000 'International Tables Vol C Tables 4.2.6.8 and 6.1.1.4'
B B 0.0013 0.0007 'International Tables Vol C Tables 4.2.6.8 and 6.1.1.4'
N N 0.0061 0.0033 'International Tables Vol C Tables 4.2.6.8 and 6.1.1.4'
O O 0.0106 0.0060 'International Tables Vol C Tables 4.2.6.8 and 6.1.1.4'
Sm Sm -0.1638 3.4418 'International Tables Vol C Tables 4.2.6.8 and 6.1.1.4'

loop_
_geom_angle_atom_site_label_1
_geom_angle_atom_site_label_2
_geom_angle_atom_site_label_3
_geom_angle
_geom_angle_site_symmetry_1
_geom_angle_site_symmetry_3
_geom_angle_publ_flag
N32 Sm N32 180.0 2 . ?
N32 Sm N12 74.57(10) 2 2 ?
N32 Sm N12 105.43(10) . 2 ?
N32 Sm N12 105.43(10) 2 . ?
N32 Sm N12 74.57(10) . . ?
N12 Sm N12 180.00(5) 2 . ?
N32 Sm N22 73.62(10) 2 2 ?
N32 Sm N22 106.38(10) . 2 ?
N12 Sm N22 72.82(9) 2 2 ?
N12 Sm N22 107.18(9) . 2 ?
N32 Sm N22 106.38(10) 2 . ?
N32 Sm N22 73.62(10) . . ?
N12 Sm N22 107.18(9) 2 . ?
N12 Sm N22 72.82(9) . . ?
N22 Sm N22 180.0 2 . ?
C15 N11 N12 109.4(3) . . ?
C15 N11 B 128.7(3) . . ?
N12 N11 B 121.8(3) . . ?
C13 N12 N11 107.1(3) . . ?
C13 N12 Sm 130.6(2) . . ?
N11 N12 Sm 122.2(2) . . ?
C25 N21 N22 109.7(3) . . ?
C25 N21 B 128.0(3) . . ?
N22 N21 B 122.2(3) . . ?
C23 N22 N21 105.8(3) . . ?
C23 N22 Sm 132.5(2) . . ?
N21 N22 Sm 121.2(2) . . ?
C35 N31 N32 109.8(3) . . ?
C35 N31 B 128.8(3) . . ?
N32 N31 B 121.4(3) . . ?
C33 N32 N31 106.2(3) . . ?
C33 N32 Sm 130.7(3) . . ?
N31 N32 Sm 122.4(2) . . ?
N12 C13 C14 110.4(3) . . ?
N12 C13 C17 120.9(3) . . ?
C14 C13 C17 128.7(4) . . ?
C15 C14 C13 104.9(3) . . ?
C15 C14 C18 127.9(4) . . ?
C13 C14 C18 127.3(4) . . ?
N11 C15 C14 108.3(3) . . ?
N11 C15 C16 123.1(4) . . ?
C14 C15 C16 128.6(4) . . ?
C14 C18 C19 112.8(4) . . ?
N22 C23 C24 111.2(3) . . ?
N22 C23 C27 119.4(4) . . ?
C24 C23 C27 129.4(4) . . ?
C25 C24 C23 105.1(3) . . ?
C25 C24 C28 126.5(4) . . ?
C23 C24 C28 128.4(4) . . ?
N21 C25 C24 108.1(3) . . ?
N21 C25 C26 123.2(4) . . ?
C24 C25 C26 128.7(4) . . ?
C29 C28 C24 114.2(4) . . ?
N32 C33 C34 111.3(4) . . ?
N32 C33 C37 120.5(4) . . ?
C34 C33 C37 128.2(4) . . ?
C35 C34 C33 104.3(4) . . ?
C35 C34 C38 128.6(4) . . ?
C33 C34 C38 127.0(4) . . ?
N31 C35 C34 108.5(3) . . ?
N31 C35 C36 123.3(4) . . ?
C34 C35 C36 128.3(4) . . ?
C34 C38 C39 113.6(4) . . ?
N21 B N31 111.6(3) . . ?
N21 B N11 110.7(3) . . ?
N31 B N11 111.0(3) . . ?
C4S O1S C1S 105.5(9) . . ?
O1S C1S C2S 104.0(8) . . ?
C3S C2S C1S 106.5(9) . . ?
C4S C3S C2S 105.2(9) . . ?
C3S C4S O1S 112.7(9) . . ?

loop_
_geom_bond_atom_site_label_1
_geom_bond_atom_site_label_2
_geom_bond_distance
_geom_bond_site_symmetry_2
_geom_bond_publ_flag
Sm N32 2.609(3) 2 ?
Sm N32 2.609(3) . ?
Sm N12 2.612(3) 2 ?
Sm N12 2.612(3) . ?
Sm N22 2.623(3) 2 ?
Sm N22 2.623(3) . ?
N11 C15 1.357(5) . ?
N11 N12 1.367(4) . ?
N11 B 1.555(5) . ?
N12 C13 1.333(5) . ?
N21 C25 1.360(5) . ?
N21 N22 1.376(4) . ?
N21 B 1.545(5) . ?
N22 C23 1.343(5) . ?
N31 C35 1.359(5) . ?
N31 N32 1.368(4) . ?
N31 B 1.550(6) . ?
N32 C33 1.336(5) . ?
C13 C14 1.401(5) . ?
C13 C17 1.482(6) . ?
C14 C15 1.386(6) . ?
C14 C18 1.508(5) . ?
C15 C16 1.501(6) . ?
C18 C19 1.521(6) . ?
C23 C24 1.391(6) . ?
C23 C27 1.506(6) . ?
C24 C25 1.384(5) . ?
C24 C28 1.511(6) . ?
C25 C26 1.487(5) . ?
C28 C29 1.505(6) . ?
C33 C34 1.402(6) . ?
C33 C37 1.503(6) . ?
C34 C35 1.384(6) . ?
C34 C38 1.498(6) . ?
C35 C36 1.491(6) . ?
C38 C39 1.502(7) . ?
O1S C4S 1.361(11) . ?
O1S C1S 1.412(12) . ?
C1S C2S 1.447(14) . ?
C2S C3S 1.393(12) . ?
C3S C4S 1.355(12) . ?

loop_
_geom_torsion_atom_site_label_1
_geom_torsion_atom_site_label_2
_geom_torsion_atom_site_label_3
_geom_torsion_atom_site_label_4
_geom_torsion
_geom_torsion_site_symmetry_1
_geom_torsion_site_symmetry_2
_geom_torsion_site_symmetry_3
_geom_torsion_site_symmetry_4
_geom_torsion_publ_flag
C15 N11 N12 C13 -0.6(4) . . . . ?
B N11 N12 C13 -177.8(3) . . . . ?
C15 N11 N12 Sm 175.1(2) . . . . ?
B N11 N12 Sm -2.2(4) . . . . ?
N32 Sm N12 C13 32.9(4) 2 . . . ?
N32 Sm N12 C13 -147.1(4) . . . . ?
N12 Sm N12 C13 -131(39) 2 . . . ?
N22 Sm N12 C13 -44.4(4) 2 . . . ?
N22 Sm N12 C13 135.6(4) . . . . ?
N32 Sm N12 N11 -141.6(3) 2 . . . ?
N32 Sm N12 N11 38.4(3) . . . . ?
N12 Sm N12 N11 54(39) 2 . . . ?
N22 Sm N12 N11 141.1(3) 2 . . . ?
N22 Sm N12 N11 -38.9(3) . . . . ?
C25 N21 N22 C23 -0.7(4) . . . . ?
B N21 N22 C23 179.9(3) . . . . ?
C25 N21 N22 Sm 172.7(2) . . . . ?
B N21 N22 Sm -6.6(4) . . . . ?
N32 Sm N22 C23 -43.8(4) 2 . . . ?
N32 Sm N22 C23 136.2(4) . . . . ?
N12 Sm N22 C23 34.7(4) 2 . . . ?
N12 Sm N22 C23 -145.3(4) . . . . ?
N22 Sm N22 C23 67(28) 2 . . . ?
N32 Sm N22 N21 144.8(3) 2 . . . ?
N32 Sm N22 N21 -35.2(3) . . . . ?
N12 Sm N22 N21 -136.7(3) 2 . . . ?
N12 Sm N22 N21 43.3(3) . . . . ?
N22 Sm N22 N21 -105(27) 2 . . . ?
C35 N31 N32 C33 0.5(4) . . . . ?
B N31 N32 C33 -178.9(3) . . . . ?
C35 N31 N32 Sm 171.4(2) . . . . ?
B N31 N32 Sm -8.0(4) . . . . ?
N32 Sm N32 C33 -73(97) 2 . . . ?
N12 Sm N32 C33 -44.8(4) 2 . . . ?
N12 Sm N32 C33 135.2(4) . . . . ?
N22 Sm N32 C33 31.4(4) 2 . . . ?
N22 Sm N32 C33 -148.6(4) . . . . ?
N32 Sm N32 N31 119(97) 2 . . . ?
N12 Sm N32 N31 146.8(3) 2 . . . ?
N12 Sm N32 N31 -33.2(3) . . . . ?
N22 Sm N32 N31 -137.0(3) 2 . . . ?
N22 Sm N32 N31 43.0(3) . . . . ?
N11 N12 C13 C14 0.9(4) . . . . ?
Sm N12 C13 C14 -174.3(2) . . . . ?
N11 N12 C13 C17 -179.5(4) . . . . ?
Sm N12 C13 C17 5.4(6) . . . . ?
N12 C13 C14 C15 -0.9(5) . . . . ?
C17 C13 C14 C15 179.6(4) . . . . ?
N12 C13 C14 C18 -179.6(4) . . . . ?
C17 C13 C14 C18 0.8(7) . . . . ?
N12 N11 C15 C14 0.0(4) . . . . ?
B N11 C15 C14 177.0(4) . . . . ?
N12 N11 C15 C16 179.2(4) . . . . ?
B N11 C15 C16 -3.8(6) . . . . ?
C13 C14 C15 N11 0.5(4) . . . . ?
C18 C14 C15 N11 179.2(4) . . . . ?
C13 C14 C15 C16 -178.7(4) . . . . ?
C18 C14 C15 C16 0.1(7) . . . . ?
C15 C14 C18 C19 -99.5(5) . . . . ?
C13 C14 C18 C19 79.0(6) . . . . ?
N21 N22 C23 C24 0.7(4) . . . . ?
Sm N22 C23 C24 -171.7(3) . . . . ?
N21 N22 C23 C27 -179.8(4) . . . . ?
Sm N22 C23 C27 7.8(6) . . . . ?
N22 C23 C24 C25 -0.5(5) . . . . ?
C27 C23 C24 C25 -179.8(4) . . . . ?
N22 C23 C24 C28 179.0(4) . . . . ?
C27 C23 C24 C28 -0.4(7) . . . . ?
N22 N21 C25 C24 0.4(4) . . . . ?
B N21 C25 C24 179.7(3) . . . . ?
N22 N21 C25 C26 -178.4(4) . . . . ?
B N21 C25 C26 1.0(6) . . . . ?
C23 C24 C25 N21 0.0(4) . . . . ?
C28 C24 C25 N21 -179.4(4) . . . . ?
C23 C24 C25 C26 178.7(4) . . . . ?
C28 C24 C25 C26 -0.7(7) . . . . ?
C25 C24 C28 C29 -74.5(6) . . . . ?
C23 C24 C28 C29 106.2(6) . . . . ?
N31 N32 C33 C34 -0.5(4) . . . . ?
Sm N32 C33 C34 -170.3(3) . . . . ?
N31 N32 C33 C37 -180.0(4) . . . . ?
Sm N32 C33 C37 10.2(6) . . . . ?
N32 C33 C34 C35 0.2(5) . . . . ?
C37 C33 C34 C35 179.7(4) . . . . ?
N32 C33 C34 C38 176.9(4) . . . . ?
C37 C33 C34 C38 -3.6(7) . . . . ?
N32 N31 C35 C34 -0.4(4) . . . . ?
B N31 C35 C34 179.0(3) . . . . ?
N32 N31 C35 C36 -179.7(4) . . . . ?
B N31 C35 C36 -0.4(6) . . . . ?
C33 C34 C35 N31 0.1(4) . . . . ?
C38 C34 C35 N31 -176.5(4) . . . . ?
C33 C34 C35 C36 179.4(4) . . . . ?
C38 C34 C35 C36 2.8(7) . . . . ?
C35 C34 C38 C39 95.6(6) . . . . ?
C33 C34 C38 C39 -80.2(6) . . . . ?
C25 N21 B N31 -113.1(4) . . . . ?
N22 N21 B N31 66.1(4) . . . . ?
C25 N21 B N11 122.7(4) . . . . ?
N22 N21 B N11 -58.1(4) . . . . ?
C35 N31 B N21 123.8(4) . . . . ?
N32 N31 B N21 -56.9(4) . . . . ?
C35 N31 B N11 -112.2(4) . . . . ?
N32 N31 B N11 67.1(4) . . . . ?
C15 N11 B N21 -112.9(4) . . . . ?
N12 N11 B N21 63.8(4) . . . . ?
C15 N11 B N31 122.6(4) . . . . ?
N12 N11 B N31 -60.7(4) . . . . ?
C4S O1S C1S C2S -20.8(15) . . . . ?
O1S C1S C2S C3S 25.0(15) . . . . ?
C1S C2S C3S C4S -19.2(17) . . . . ?
C2S C3S C4S O1S 6(2) . . . . ?
C1S O1S C4S C3S 10(2) . . . . ?
